data_4129075
loop_
_publ_author_name
'Tanwar, Lalita'
'B\"orgel, Jonas'
'Ritter, Tobias'

_publ_section_title
;
 Synthesis of Benzylic Alcohols by C-H Oxidation.
;
_journal_issue 45
_journal_name_full 'Journal of the American Chemical Society'
_journal_page_first 17983
_journal_page_last 17988
_journal_paper_doi 10.1021/jacs.9b09496
_journal_volume 141
_journal_year 2019
_chemical_absolute_configuration rmad
_chemical_formula_moiety 'C18 H15 N O5'
_chemical_formula_sum 'C18 H15 N O5'
_chemical_formula_weight 325.31
_chemical_properties_physical Heat-sensitive
_space_group_crystal_system trigonal
_space_group_IT_number 154
_space_group_name_Hall 'P 32 2"'
_space_group_name_H-M_alt 'P 32 2 1'
_audit_block_code TAO-TA-454-02
_audit_creation_date 2019-08-02
_audit_creation_method
;
Olex2 1.2
(compiled 2018.05.29 svn.r3508 for OlexSys, GUI svn.r5506)
;
_cell_angle_alpha 90
_cell_angle_beta 90
_cell_angle_gamma 120
_cell_formula_units_Z 6
_cell_length_a 11.8237(3)
_cell_length_b 11.8237(3)
_cell_length_c 19.0470(5)
_cell_measurement_reflns_used 9962
_cell_volume 2306.03(10)
_cod_data_source_file ja9b09496_si_001.cif
_cod_data_source_block 12510sadabs
_cod_depositor_comments 'Adding full bibliography for 4129074--4129075.cif.'
_cod_original_cell_volume 2306.02(13)
_cod_database_code 4129075
_shelx_space_group_comment
;
The symmetry employed for this shelxl refinement is uniquely defined
by the following loop, which should always be used as a source of
symmetry information in preference to the above space-group names.
They are only intended as comments.
;
_olex2_submission_special_instructions 'No special instructions were received'
_shelx_shelxl_version_number 2016/6

loop_
_space_group_symop_operation_xyz
'x, y, z'
'-y, x-y, z+2/3'
'-x+y, -x, z+1/3'
'y, x, -z'
'x-y, -y, -z+1/3'
'-x, -x+y, -z+2/3'

loop_
_atom_site_label
_atom_site_type_symbol
_atom_site_fract_x
_atom_site_fract_y
_atom_site_fract_z
_atom_site_U_iso_or_equiv
_atom_site_adp_type
_atom_site_occupancy
_atom_site_site_symmetry_order
_atom_site_calc_flag
_atom_site_refinement_flags_posn
O1 O 0.31535(15) 0.60091(14) 0.50547(7) 0.0257(3) Uani 1 1 d .
O2 O 0.32021(15) 0.71718(15) 0.60022(7) 0.0271(3) Uani 1 1 d .
O3 O 0.50187(14) 0.87051(15) 0.43948(8) 0.0248(3) Uani 1 1 d .
H3 H 0.517(3) 0.925(3) 0.4761(15) 0.049(8) Uiso 1 1 d .
O4 O 0.48741(13) 1.01650(14) 0.55067(7) 0.0252(3) Uani 1 1 d .
O5 O 0.04894(13) 0.79670(14) 0.50293(8) 0.0273(4) Uani 1 1 d .
N1 N 0.27126(16) 0.88121(16) 0.51839(8) 0.0177(4) Uani 1 1 d .
C1 C 0.3481(2) 0.5209(2) 0.54894(12) 0.0288(5) Uani 1 1 d .
H1A H 0.332710 0.443277 0.522551 0.043 Uiso 1 1 calc GR
H1B H 0.293464 0.493953 0.591180 0.043 Uiso 1 1 calc GR
H1C H 0.440296 0.571217 0.562496 0.043 Uiso 1 1 calc GR
C2 C 0.30794(18) 0.69663(19) 0.53800(10) 0.0200(4) Uani 1 1 d .
C3 C 0.2769(2) 0.77352(19) 0.48477(10) 0.0184(4) Uani 1 1 d .
H3A H 0.189(2) 0.714(2) 0.4681(11) 0.022(6) Uiso 1 1 d .
C4 C 0.36819(19) 0.8126(2) 0.42061(10) 0.0196(4) Uani 1 1 d .
H4 H 0.346(2) 0.732(2) 0.3976(11) 0.016(5) Uiso 1 1 d .
C5 C 0.37423(19) 0.99125(19) 0.54978(10) 0.0188(4) Uani 1 1 d .
C6 C 0.31705(19) 1.06876(18) 0.57867(10) 0.0180(4) Uani 1 1 d .
C7 C 0.3757(2) 1.1862(2) 0.61510(10) 0.0227(5) Uani 1 1 d .
H7 H 0.465963 1.230059 0.626640 0.027 Uiso 1 1 calc R
C8 C 0.2956(2) 1.2366(2) 0.63391(11) 0.0258(5) Uani 1 1 d .
H8 H 0.332014 1.316658 0.659027 0.031 Uiso 1 1 calc R
C9 C 0.1631(2) 1.1720(2) 0.61664(11) 0.0268(5) Uani 1 1 d .
H9 H 0.111573 1.209811 0.629424 0.032 Uiso 1 1 calc R
C10 C 0.1051(2) 1.0534(2) 0.58107(11) 0.0243(5) Uani 1 1 d .
H10 H 0.014705 1.008489 0.569938 0.029 Uiso 1 1 calc R
C11 C 0.1848(2) 1.00349(19) 0.56262(10) 0.0196(4) Uani 1 1 d .
C12 C 0.15272(19) 0.88165(19) 0.52487(10) 0.0192(4) Uani 1 1 d .
C13 C 0.3409(2) 0.89251(19) 0.36800(10) 0.0202(4) Uani 1 1 d .
C14 C 0.2242(2) 0.8332(2) 0.33024(11) 0.0249(5) Uani 1 1 d .
H14 H 0.159324 0.745816 0.340616 0.030 Uiso 1 1 calc R
C15 C 0.2025(2) 0.9012(2) 0.27760(12) 0.0332(5) Uani 1 1 d .
H15 H 0.122864 0.860256 0.252009 0.040 Uiso 1 1 calc R
C16 C 0.2967(2) 1.0289(2) 0.26225(11) 0.0328(5) Uani 1 1 d .
H16 H 0.282179 1.075187 0.225922 0.039 Uiso 1 1 calc R
C17 C 0.4114(2) 1.0881(2) 0.29987(12) 0.0313(5) Uani 1 1 d .
H17 H 0.475831 1.175702 0.289555 0.038 Uiso 1 1 calc R
C18 C 0.4337(2) 1.0210(2) 0.35267(11) 0.0244(5) Uani 1 1 d .
H18 H 0.512950 1.063158 0.378568 0.029 Uiso 1 1 calc R

loop_
_atom_site_aniso_label
_atom_site_aniso_U_11
_atom_site_aniso_U_22
_atom_site_aniso_U_33
_atom_site_aniso_U_23
_atom_site_aniso_U_13
_atom_site_aniso_U_12
O1 0.0385(9) 0.0237(8) 0.0230(7) -0.0043(6) -0.0073(6) 0.0216(7)
O2 0.0364(9) 0.0279(8) 0.0214(8) -0.0004(6) 0.0013(6) 0.0195(7)
O3 0.0175(7) 0.0306(8) 0.0266(8) -0.0056(7) -0.0014(6) 0.0123(7)
O4 0.0179(8) 0.0235(8) 0.0323(8) -0.0056(6) -0.0019(6) 0.0089(6)
O5 0.0181(8) 0.0275(8) 0.0350(8) -0.0077(7) -0.0043(6) 0.0104(7)
N1 0.0163(9) 0.0172(8) 0.0199(8) -0.0024(6) -0.0004(6) 0.0088(7)
C1 0.0408(14) 0.0294(12) 0.0269(12) -0.0004(9) -0.0056(10) 0.0256(11)
C2 0.0164(10) 0.0189(11) 0.0227(12) -0.0020(8) -0.0002(8) 0.0074(8)
C3 0.0169(10) 0.0150(10) 0.0226(11) -0.0034(8) -0.0022(8) 0.0075(8)
C4 0.0175(10) 0.0185(10) 0.0222(11) -0.0034(8) -0.0012(8) 0.0085(9)
C5 0.0186(11) 0.0169(10) 0.0187(10) 0.0018(8) -0.0002(8) 0.0073(8)
C6 0.0212(10) 0.0166(10) 0.0149(9) 0.0034(7) 0.0021(7) 0.0084(9)
C7 0.0291(12) 0.0188(10) 0.0178(10) 0.0010(8) 0.0006(8) 0.0102(9)
C8 0.0401(13) 0.0175(11) 0.0199(11) -0.0001(8) 0.0043(9) 0.0144(10)
C9 0.0366(13) 0.0252(12) 0.0248(12) 0.0038(8) 0.0092(9) 0.0201(11)
C10 0.0259(11) 0.0269(12) 0.0241(11) 0.0031(9) 0.0037(8) 0.0162(10)
C11 0.0235(11) 0.0188(10) 0.0170(9) 0.0037(8) 0.0023(8) 0.0109(9)
C12 0.0189(11) 0.0205(10) 0.0188(10) 0.0032(8) 0.0020(8) 0.0103(9)
C13 0.0229(11) 0.0192(10) 0.0189(10) -0.0016(8) 0.0034(8) 0.0108(9)
C14 0.0259(11) 0.0237(11) 0.0247(11) -0.0024(9) -0.0028(9) 0.0120(9)
C15 0.0378(13) 0.0418(14) 0.0279(12) -0.0070(10) -0.0079(10) 0.0257(12)
C16 0.0522(16) 0.0384(13) 0.0208(11) 0.0048(10) 0.0055(10) 0.0323(13)
C17 0.0420(14) 0.0243(12) 0.0305(13) 0.0056(9) 0.0117(10) 0.0186(11)
C18 0.0247(11) 0.0214(11) 0.0262(11) -0.0027(8) 0.0035(9) 0.0108(9)

loop_
_atom_type_symbol
_atom_type_description
_atom_type_scat_dispersion_real
_atom_type_scat_dispersion_imag
_atom_type_scat_source
C C 0.0181 0.0091 'International Tables Vol C Tables 4.2.6.8 and 6.1.1.4'
H H 0.0000 0.0000 'International Tables Vol C Tables 4.2.6.8 and 6.1.1.4'
N N 0.0311 0.0180 'International Tables Vol C Tables 4.2.6.8 and 6.1.1.4'
O O 0.0492 0.0322 'International Tables Vol C Tables 4.2.6.8 and 6.1.1.4'
